data_2217997
loop_
_publ_author_name
'Chakkaravarthi, G.'
'Sureshbabu, Radhakrishnan'
'Mohanakrishnan, A. K.'
'Manivannan, V.'

_publ_section_title
;
 Ethyl
 2-(bromomethyl)-5-methoxy-1-phenylsulfonyl-1<i>H</i>-indole-3-carboxylate
;
_journal_coeditor_code RK2082
_journal_issue 4
_journal_name_full 'Acta Crystallographica Section E'
_journal_page_first o732
_journal_paper_doi 10.1107/S1600536808007319
_journal_volume 64
_journal_year 2008
_chemical_formula_iupac 'C19 H18 Br N O5 S'
_chemical_formula_moiety 'C19 H18 Br N O5 S'
_chemical_formula_sum 'C19 H18 Br N O5 S'
_chemical_formula_weight 452.31
_chemical_name_systematic
;Ethyl
 2-(bromomethyl)-5-methoxy-1-phenylsulfonyl-1<i>H</i>-indole-3-carboxylate
;
_space_group_IT_number 2
_symmetry_cell_setting triclinic
_symmetry_space_group_name_Hall '-P 1'
_symmetry_space_group_name_H-M 'P -1'
_atom_sites_solution_hydrogens geom
_atom_sites_solution_primary direct
_atom_sites_solution_secondary difmap
_audit_creation_method SHELXL-97
_cell_angle_alpha 82.5240(10)
_cell_angle_beta 87.666(2)
_cell_angle_gamma 84.942(3)
_cell_formula_units_Z 2
_cell_length_a 8.9988(3)
_cell_length_b 9.2343(2)
_cell_length_c 11.6068(3)
_cell_measurement_reflns_used 8207
_cell_measurement_temperature 295(2)
_cell_measurement_theta_max 27.52
_cell_measurement_theta_min 2.23
_cell_volume 952.16(5)
_computing_cell_refinement 'APEX2 (Bruker, 2004)'
_computing_data_collection 'APEX2 (Bruker, 2004)'
_computing_data_reduction 'APEX2 (Bruker, 2004)'
_computing_molecular_graphics 'PLATON (Spek, 2003)'
_computing_publication_material 'SHELXL97 (Sheldrick, 2008)'
_computing_structure_refinement 'SHELXL97 (Sheldrick, 2008)'
_computing_structure_solution 'SHELXS97 (Sheldrick, 2008)'
_diffrn_ambient_temperature 295(2)
_diffrn_measured_fraction_theta_full 0.997
_diffrn_measured_fraction_theta_max 0.997
_diffrn_measurement_device_type 'Bruker Kappa APEXII'
_diffrn_measurement_method '\w and \f'
_diffrn_radiation_monochromator Graphite
_diffrn_radiation_source 'Fine--focus sealed tube'
_diffrn_radiation_type MoK\a
_diffrn_radiation_wavelength 0.71073
_diffrn_reflns_av_R_equivalents 0.0269
_diffrn_reflns_av_sigmaI/netI 0.0250
_diffrn_reflns_limit_h_max 13
_diffrn_reflns_limit_h_min -13
_diffrn_reflns_limit_k_max 13
_diffrn_reflns_limit_k_min -13
_diffrn_reflns_limit_l_max 16
_diffrn_reflns_limit_l_min -16
_diffrn_reflns_number 25160
_diffrn_reflns_theta_full 31.24
_diffrn_reflns_theta_max 31.24
_diffrn_reflns_theta_min 1.77
_diffrn_standards_decay_% 0
_diffrn_standards_interval_time 0
_diffrn_standards_number 0
_exptl_absorpt_coefficient_mu 2.299
_exptl_absorpt_correction_T_max 0.692
_exptl_absorpt_correction_T_min 0.593
_exptl_absorpt_correction_type multi-scan
_exptl_absorpt_process_details '(SADABS; Sheldrick, 1996)'
_exptl_crystal_colour Colourless
_exptl_crystal_density_diffrn 1.578
_exptl_crystal_density_method 'Not measured'
_exptl_crystal_description Block
_exptl_crystal_F_000 460
_exptl_crystal_size_max 0.20
_exptl_crystal_size_mid 0.20
_exptl_crystal_size_min 0.16
_refine_diff_density_max 0.679
_refine_diff_density_min -0.888
_refine_ls_extinction_method None
_refine_ls_goodness_of_fit_ref 1.035
_refine_ls_hydrogen_treatment constr
_refine_ls_matrix_type full
_refine_ls_number_parameters 254
_refine_ls_number_reflns 6169
_refine_ls_number_restraints 3
_refine_ls_restrained_S_all 1.038
_refine_ls_R_factor_all 0.0723
_refine_ls_R_factor_gt 0.0440
_refine_ls_shift/su_max 0.000
_refine_ls_shift/su_mean 0.000
_refine_ls_structure_factor_coef Fsqd
_refine_ls_weighting_details 'calc w=1/[\s^2^(Fo^2^)+(0.054P)^2^+0.4811P] where P=(Fo^2^+2Fc^2^)/3'
_refine_ls_weighting_scheme calc
_refine_ls_wR_factor_gt 0.1133
_refine_ls_wR_factor_ref 0.1266
_reflns_number_gt 4163
_reflns_number_total 6169
_reflns_threshold_expression I>2\s(I)
_cod_data_source_file rk2082.cif
_cod_data_source_block I
_cod_depositor_comments
;
The following automatic conversions were performed:
'_symmetry_cell_setting' value 'Triclinic' changed to 'triclinic'
according to '/home/saulius/struct/CIF-dictionaries/cif_core.dic'
dictionary named 'cif_core.dic' version 2.4.1 from
2010-06-29.

'_atom_sites_solution_hydrogens' value 'Geom' changed to
'geom' according to '/home/saulius/struct/CIF-dictionaries/cif_core.dic'
dictionary named 'cif_core.dic' version 2.4.1 from
2010-06-29.

'_atom_sites_solution_primary' value 'Direct' changed to
'direct' according to '/home/saulius/struct/CIF-dictionaries/cif_core.dic'
dictionary named 'cif_core.dic' version 2.4.1 from
2010-06-29.

'_atom_sites_solution_secondary' value 'Difmap' changed to
'difmap' according to '/home/saulius/struct/CIF-dictionaries/cif_core.dic'
dictionary named 'cif_core.dic' version 2.4.1 from
2010-06-29.

'_refine_ls_hydrogen_treatment' value 'Constr' changed to
'constr' according to '/home/saulius/struct/CIF-dictionaries/cif_core.dic'
dictionary named 'cif_core.dic' version 2.4.1 from
2010-06-29.

'_refine_ls_matrix_type' value 'Full' changed to 'full'
according to '/home/saulius/struct/CIF-dictionaries/cif_core.dic'
dictionary named 'cif_core.dic' version 2.4.1 from
2010-06-29.

'_refine_ls_weighting_scheme' value 'Calc' changed to 'calc'
according to '/home/saulius/struct/CIF-dictionaries/cif_core.dic'
dictionary named 'cif_core.dic' version 2.4.1 from
2010-06-29.

'_geom_hbond_publ_flag' value 'Y' changed to 'y' according to
'/home/saulius/struct/CIF-dictionaries/cif_core.dic' dictionary named
'cif_core.dic' version 2.4.1 from 2010-06-29 (7 times).

Automatic conversion script
Id: cif_fix_enum 1527 2010-12-29 10:47:43Z saulius 

The following automatic conversions were performed:

'_symmetry_cell_setting' value 'Triclinic' changed to 'triclinic'
according to /home/saulius/struct/CIF-dictionaries/cif_core.dic
dictionary named 'cif_core.dic' version 2.4.1 from
2010-06-29.

'_atom_sites_solution_hydrogens' value 'Geom' changed to
'geom' according to
/home/saulius/struct/CIF-dictionaries/cif_core.dic dictionary named
'cif_core.dic' version 2.4.1 from
2010-06-29.

'_atom_sites_solution_primary' value 'Direct' changed to
'direct' according to
/home/saulius/struct/CIF-dictionaries/cif_core.dic dictionary named
'cif_core.dic' version 2.4.1 from
2010-06-29.

'_atom_sites_solution_secondary' value 'Difmap' changed
to 'difmap' according to
/home/saulius/struct/CIF-dictionaries/cif_core.dic dictionary named
'cif_core.dic' version 2.4.1 from
2010-06-29.

'_refine_ls_hydrogen_treatment' value 'Constr' changed
to 'constr' according to
/home/saulius/struct/CIF-dictionaries/cif_core.dic dictionary named
'cif_core.dic' version 2.4.1 from
2010-06-29.

'_refine_ls_matrix_type' value 'Full' changed to 'full'
according to /home/saulius/struct/CIF-dictionaries/cif_core.dic
dictionary named 'cif_core.dic' version 2.4.1 from
2010-06-29.

'_refine_ls_weighting_scheme' value 'Calc' changed to
'calc' according to
/home/saulius/struct/CIF-dictionaries/cif_core.dic dictionary named
'cif_core.dic' version 2.4.1 from
2010-06-29.

'_geom_hbond_publ_flag' value 'Y' changed to 'y'
according to /home/saulius/struct/CIF-dictionaries/cif_core.dic
dictionary named 'cif_core.dic' version 2.4.1 from 2010-06-29 (7
times).

Automatic conversion script
Id: cif_fix_values 1715 2011-07-08 13:25:40Z adriana 
;
_cod_database_code 2217997
_cod_database_fobs_code 2217997

loop_
_symmetry_equiv_pos_as_xyz
'x, y, z'
'-x, -y, -z'

loop_
_atom_site_type_symbol
_atom_site_label
_atom_site_fract_x
_atom_site_fract_y
_atom_site_fract_z
_atom_site_U_iso_or_equiv
_atom_site_adp_type
_atom_site_calc_flag
_atom_site_refinement_flags
_atom_site_occupancy
_atom_site_disorder_assembly
_atom_site_disorder_group
Br Br1 0.2859(3) -0.0105(2) 0.5880(3) 0.0695(4) Uani d P 0.833(14) A 1
Br Br1A 0.2613(8) 0.0063(7) 0.6105(7) 0.0695(4) Uani d PDU 0.167(14) A 2
S S1 0.53695(6) 0.26331(6) 0.73409(5) 0.04656(14) Uani d . 1 . .
O O1 0.6066(2) 0.3534(2) 0.80232(18) 0.0623(5) Uani d . 1 . .
O O2 0.6249(2) 0.1714(2) 0.66452(19) 0.0688(6) Uani d . 1 . .
O O3 0.1927(3) 0.2237(2) 1.26357(17) 0.0714(6) Uani d . 1 . .
O O4 0.1493(2) -0.18350(18) 1.02343(16) 0.0551(4) Uani d . 1 . .
O O5 0.2440(3) -0.2589(2) 0.8592(2) 0.0783(6) Uani d . 1 . .
N N1 0.4384(2) 0.15286(19) 0.82973(15) 0.0410(4) Uani d . 1 . .
C C1 0.4041(2) 0.3722(2) 0.64784(18) 0.0407(4) Uani d . 1 . .
C C2 0.3253(3) 0.4881(3) 0.6931(2) 0.0499(5) Uani d . 1 . .
H H2 0.3405 0.5062 0.7686 0.060 Uiso calc R 1 . .
C C3 0.2243(3) 0.5759(3) 0.6245(3) 0.0627(7) Uani d . 1 . .
H H3 0.1703 0.6545 0.6537 0.075 Uiso calc R 1 . .
C C4 0.2020(4) 0.5490(3) 0.5135(3) 0.0690(7) Uani d GU 1 . .
H H4 0.1321 0.6085 0.4682 0.083 Uiso calc R 1 . .
C C5 0.2818(4) 0.4352(3) 0.4690(2) 0.0693(7) Uani d U 1 . .
H H5 0.2663 0.4178 0.3935 0.083 Uiso calc R 1 . .
C C6 0.3860(3) 0.3453(3) 0.5360(2) 0.0561(6) Uani d . 1 . .
H H6 0.4422 0.2688 0.5058 0.067 Uiso calc R 1 . .
C C7 0.3878(2) 0.0171(2) 0.81460(18) 0.0412(4) Uani d . 1 A .
C C8 0.3026(2) -0.0297(2) 0.90984(18) 0.0393(4) Uani d . 1 . .
C C9 0.2973(2) 0.0781(2) 0.98934(17) 0.0380(4) Uani d . 1 . .
C C10 0.2300(3) 0.0839(3) 1.10015(19) 0.0452(5) Uani d . 1 . .
H H10 0.1742 0.0093 1.1353 0.054 Uiso calc R 1 . .
C C11 0.2498(3) 0.2044(3) 1.1549(2) 0.0510(5) Uani d . 1 . .
C C12 0.3333(3) 0.3160(3) 1.1024(2) 0.0555(6) Uani d . 1 . .
H H12 0.3444 0.3958 1.1417 0.067 Uiso calc R 1 . .
C C13 0.3993(3) 0.3117(3) 0.9951(2) 0.0516(5) Uani d . 1 . .
H H13 0.4547 0.3871 0.9607 0.062 Uiso calc R 1 . .
C C14 0.3808(2) 0.1902(2) 0.93842(18) 0.0399(4) Uani d . 1 . .
C C15 0.4242(3) -0.0591(3) 0.7108(2) 0.0560(5) Uani d DU 1 . .
H H15A 0.4287 -0.1640 0.7346 0.067 Uiso calc PR 0.833(14) A 1
H H15B 0.5226 -0.0356 0.6808 0.067 Uiso calc PR 0.833(14) A 1
H H15C 0.4302 -0.1646 0.7312 0.067 Uiso d PR 0.167(14) A 2
H H15D 0.5176 -0.0306 0.6736 0.067 Uiso d PR 0.167(14) A 2
C C16 0.0958(4) 0.1221(4) 1.3175(3) 0.0719(8) Uani d . 1 . .
H H16A 0.0109 0.1221 1.2700 0.108 Uiso calc R 1 . .
H H16B 0.0630 0.1487 1.3922 0.108 Uiso calc R 1 . .
H H16C 0.1474 0.0259 1.3271 0.108 Uiso calc R 1 . .
C C17 0.2311(3) -0.1686(2) 0.9262(2) 0.0470(5) Uani d . 1 . .
C C18 0.0781(3) -0.3188(3) 1.0520(3) 0.0738(9) Uani d . 1 . .
H H18A 0.1507 -0.4023 1.0488 0.089 Uiso calc R 1 . .
H H18B 0.0008 -0.3243 0.9972 0.089 Uiso calc R 1 . .
C C19 0.0120(4) -0.3191(5) 1.1716(4) 0.1037(15) Uani d . 1 . .
H H19A 0.0896 -0.3150 1.2252 0.156 Uiso calc R 1 . .
H H19B -0.0375 -0.4070 1.1930 0.156 Uiso calc R 1 . .
H H19C -0.0589 -0.2354 1.1739 0.156 Uiso calc R 1 . .

loop_
_atom_site_aniso_label
_atom_site_aniso_U_11
_atom_site_aniso_U_22
_atom_site_aniso_U_33
_atom_site_aniso_U_12
_atom_site_aniso_U_13
_atom_site_aniso_U_23
Br1 0.0960(5) 0.0791(4) 0.0381(5) -0.0300(4) -0.0142(5) -0.0064(4)
Br1A 0.0960(5) 0.0791(4) 0.0381(5) -0.0300(4) -0.0142(5) -0.0064(4)
S1 0.0417(3) 0.0457(3) 0.0503(3) -0.0032(2) 0.0003(2) 0.0003(2)
O1 0.0509(10) 0.0655(11) 0.0719(12) -0.0198(8) -0.0153(8) 0.0002(9)
O2 0.0616(11) 0.0617(11) 0.0763(13) 0.0099(9) 0.0226(10) -0.0013(10)
O3 0.0890(15) 0.0806(14) 0.0485(10) -0.0023(11) 0.0037(10) -0.0285(10)
O4 0.0634(10) 0.0476(9) 0.0544(10) -0.0169(8) -0.0054(8) 0.0019(7)
O5 0.1144(18) 0.0565(11) 0.0729(13) -0.0309(11) 0.0018(12) -0.0271(10)
N1 0.0493(10) 0.0366(8) 0.0368(9) -0.0027(7) -0.0047(7) -0.0028(7)
C1 0.0475(11) 0.0364(10) 0.0378(10) -0.0087(8) -0.0007(8) 0.0004(8)
C2 0.0592(14) 0.0448(12) 0.0446(12) -0.0003(10) -0.0010(10) -0.0046(9)
C3 0.0667(17) 0.0526(14) 0.0643(17) 0.0067(12) -0.0043(13) 0.0026(12)
C4 0.0731(18) 0.0632(15) 0.0666(17) -0.0116(12) -0.0220(14) 0.0176(12)
C5 0.100(2) 0.0681(16) 0.0423(13) -0.0282(13) -0.0172(13) 0.0013(11)
C6 0.0832(18) 0.0457(12) 0.0405(12) -0.0136(12) 0.0018(12) -0.0054(9)
C7 0.0482(11) 0.0377(10) 0.0378(10) 0.0006(8) -0.0085(9) -0.0055(8)
C8 0.0470(11) 0.0349(9) 0.0367(10) -0.0014(8) -0.0108(8) -0.0048(7)
C9 0.0435(10) 0.0352(9) 0.0349(9) 0.0020(8) -0.0096(8) -0.0046(7)
C10 0.0501(12) 0.0476(12) 0.0379(10) -0.0016(9) -0.0074(9) -0.0051(9)
C11 0.0588(14) 0.0557(13) 0.0393(11) 0.0059(11) -0.0081(10) -0.0143(10)
C12 0.0738(17) 0.0448(12) 0.0515(13) -0.0005(11) -0.0141(12) -0.0183(10)
C13 0.0666(15) 0.0386(11) 0.0517(13) -0.0078(10) -0.0130(11) -0.0074(9)
C14 0.0467(11) 0.0357(10) 0.0373(10) 0.0005(8) -0.0099(8) -0.0045(8)
C15 0.0730(15) 0.0533(14) 0.0440(12) -0.0058(11) 0.0002(9) -0.0152(10)
C16 0.0666(18) 0.097(2) 0.0486(15) 0.0153(16) 0.0053(13) -0.0143(15)
C17 0.0561(13) 0.0395(11) 0.0464(12) -0.0060(9) -0.0160(10) -0.0033(9)
C18 0.0631(16) 0.0593(16) 0.096(2) -0.0238(13) -0.0233(16) 0.0205(15)
C19 0.065(2) 0.128(3) 0.105(3) -0.030(2) -0.0010(19) 0.048(3)

loop_
_atom_type_symbol
_atom_type_description
_atom_type_scat_dispersion_real
_atom_type_scat_dispersion_imag
_atom_type_scat_source
C C 0.0033 0.0016 'International Tables Vol C Tables 4.2.6.8 and 6.1.1.4'
H H 0.0000 0.0000 'International Tables Vol C Tables 4.2.6.8 and 6.1.1.4'
N N 0.0061 0.0033 'International Tables Vol C Tables 4.2.6.8 and 6.1.1.4'
O O 0.0106 0.0060 'International Tables Vol C Tables 4.2.6.8 and 6.1.1.4'
S S 0.1246 0.1234 'International Tables Vol C Tables 4.2.6.8 and 6.1.1.4'
Br Br -0.2901 2.4595 'International Tables Vol C Tables 4.2.6.8 and 6.1.1.4'

loop_
_geom_angle_atom_site_label_1
_geom_angle_atom_site_label_2
_geom_angle_atom_site_label_3
_geom_angle
O2 S1 O1 120.09(13)
O2 S1 N1 106.72(11)
O1 S1 N1 105.29(11)
O2 S1 C1 109.30(12)
O1 S1 C1 108.93(11)
N1 S1 C1 105.49(10)
C11 O3 C16 117.9(2)
C17 O4 C18 117.3(2)
C7 N1 C14 107.77(17)
C7 N1 S1 127.88(15)
C14 N1 S1 124.15(15)
C6 C1 C2 121.7(2)
C6 C1 S1 119.67(19)
C2 C1 S1 118.53(18)
C3 C2 C1 118.6(2)
C3 C2 H2 120.7
C1 C2 H2 120.7
C4 C3 C2 120.6(3)
C4 C3 H3 119.7
C2 C3 H3 119.7
C5 C4 C3 120.4(3)
C5 C4 H4 119.8
C3 C4 H4 119.8
C4 C5 C6 120.3(3)
C4 C5 H5 119.8
C6 C5 H5 119.8
C1 C6 C5 118.4(3)
C1 C6 H6 120.8
C5 C6 H6 120.8
C8 C7 N1 108.66(18)
C8 C7 C15 127.3(2)
N1 C7 C15 124.1(2)
C7 C8 C9 108.47(18)
C7 C8 C17 124.5(2)
C9 C8 C17 127.0(2)
C14 C9 C10 120.41(19)
C14 C9 C8 107.12(18)
C10 C9 C8 132.5(2)
C11 C10 C9 117.5(2)
C11 C10 H10 121.2
C9 C10 H10 121.2
O3 C11 C10 123.9(2)
O3 C11 C12 114.8(2)
C10 C11 C12 121.3(2)
C13 C12 C11 121.8(2)
C13 C12 H12 119.1
C11 C12 H12 119.1
C12 C13 C14 117.7(2)
C12 C13 H13 121.1
C14 C13 H13 121.1
C9 C14 C13 121.2(2)
C9 C14 N1 107.98(17)
C13 C14 N1 130.8(2)
C7 C15 Br1 114.7(2)
C7 C15 Br1A 103.7(4)
C7 C15 H15A 108.6
Br1 C15 H15A 108.6
Br1A C15 H15A 111.8
C7 C15 H15B 108.6
Br1 C15 H15B 108.6
Br1A C15 H15B 116.3
H15A C15 H15B 107.6
C7 C15 H15C 111.1
Br1 C15 H15C 107.3
Br1A C15 H15C 111.0
H15B C15 H15C 106.2
C7 C15 H15D 111.1
Br1 C15 H15D 102.7
Br1A C15 H15D 110.4
H15A C15 H15D 111.1
H15C C15 H15D 109.5
O3 C16 H16A 109.5
O3 C16 H16B 109.5
H16A C16 H16B 109.5
O3 C16 H16C 109.5
H16A C16 H16C 109.5
H16B C16 H16C 109.5
O5 C17 O4 123.3(2)
O5 C17 C8 124.7(2)
O4 C17 C8 112.02(19)
O4 C18 C19 107.3(3)
O4 C18 H18A 110.3
C19 C18 H18A 110.3
O4 C18 H18B 110.3
C19 C18 H18B 110.3
H18A C18 H18B 108.5
C18 C19 H19A 109.5
C18 C19 H19B 109.5
H19A C19 H19B 109.5
C18 C19 H19C 109.5
H19A C19 H19C 109.5
H19B C19 H19C 109.5

loop_
_geom_bond_atom_site_label_1
_geom_bond_atom_site_label_2
_geom_bond_distance
Br1 C15 1.914(3)
Br1A C15 1.9152(10)
S1 O2 1.417(2)
S1 O1 1.419(2)
S1 N1 1.6862(19)
S1 C1 1.751(2)
O3 C11 1.370(3)
O3 C16 1.407(4)
O4 C17 1.320(3)
O4 C18 1.448(3)
O5 C17 1.208(3)
N1 C7 1.405(3)
N1 C14 1.417(3)
C1 C6 1.372(3)
C1 C2 1.381(3)
C2 C3 1.371(4)
C2 H2 0.9300
C3 C4 1.369(4)
C3 H3 0.9300
C4 C5 1.365(5)
C4 H4 0.9300
C5 C6 1.388(4)
C5 H5 0.9300
C6 H6 0.9300
C7 C8 1.364(3)
C7 C15 1.484(3)
C8 C9 1.439(3)
C8 C17 1.472(3)
C9 C14 1.389(3)
C9 C10 1.405(3)
C10 C11 1.379(3)
C10 H10 0.9300
C11 C12 1.390(4)
C12 C13 1.362(4)
C12 H12 0.9300
C13 C14 1.398(3)
C13 H13 0.9300
C15 H15A 0.9700
C15 H15B 0.9700
C15 H15C 0.9700
C15 H15D 0.9700
C16 H16A 0.9600
C16 H16B 0.9600
C16 H16C 0.9600
C18 C19 1.487(5)
C18 H18A 0.9700
C18 H18B 0.9700
C19 H19A 0.9600
C19 H19B 0.9600
C19 H19C 0.9600

loop_
_geom_hbond_atom_site_label_D
_geom_hbond_atom_site_label_H
_geom_hbond_atom_site_label_A
_geom_hbond_site_symmetry_A
_geom_hbond_distance_DH
_geom_hbond_distance_HA
_geom_hbond_distance_DA
_geom_hbond_angle_DHA
_geom_hbond_publ_flag
C12 H12 O1 2_667 0.93 2.56 3.472(3) 165 y
C2 H2 O5 1_565 0.93 2.60 3.235(3) 126 y
C6 H6 O2 . 0.93 2.54 2.908(4) 104 y
C10 H10 O4 . 0.93 2.37 2.892(3) 116 y
C13 H13 O1 . 0.93 2.28 2.863(3) 120 y
C15 H15A O5 . 0.97 2.31 2.911(4) 119 y
C15 H15D O2 . 0.97 2.16 2.895(4) 131 y

loop_
_geom_torsion_atom_site_label_1
_geom_torsion_atom_site_label_2
_geom_torsion_atom_site_label_3
_geom_torsion_atom_site_label_4
_geom_torsion
O2 S1 N1 C7 -30.0(2)
O1 S1 N1 C7 -158.62(19)
C1 S1 N1 C7 86.2(2)
O2 S1 N1 C14 155.94(18)
O1 S1 N1 C14 27.3(2)
C1 S1 N1 C14 -87.87(18)
O2 S1 C1 C6 8.6(2)
O1 S1 C1 C6 141.6(2)
N1 S1 C1 C6 -105.8(2)
O2 S1 C1 C2 -168.24(19)
O1 S1 C1 C2 -35.3(2)
N1 S1 C1 C2 77.3(2)
C6 C1 C2 C3 1.4(4)
S1 C1 C2 C3 178.2(2)
C1 C2 C3 C4 0.1(4)
C2 C3 C4 C5 -0.9(5)
C3 C4 C5 C6 0.2(5)
C2 C1 C6 C5 -2.1(4)
S1 C1 C6 C5 -178.8(2)
C4 C5 C6 C1 1.2(4)
C14 N1 C7 C8 -0.4(2)
S1 N1 C7 C8 -175.24(15)
C14 N1 C7 C15 179.9(2)
S1 N1 C7 C15 5.0(3)
N1 C7 C8 C9 0.0(2)
C15 C7 C8 C9 179.8(2)
N1 C7 C8 C17 -179.39(19)
C15 C7 C8 C17 0.4(4)
C7 C8 C9 C14 0.3(2)
C17 C8 C9 C14 179.7(2)
C7 C8 C9 C10 -178.1(2)
C17 C8 C9 C10 1.3(4)
C14 C9 C10 C11 0.3(3)
C8 C9 C10 C11 178.5(2)
C16 O3 C11 C10 -6.6(4)
C16 O3 C11 C12 174.3(2)
C9 C10 C11 O3 -179.0(2)
C9 C10 C11 C12 0.0(3)
O3 C11 C12 C13 179.0(2)
C10 C11 C12 C13 -0.1(4)
C11 C12 C13 C14 -0.1(4)
C10 C9 C14 C13 -0.5(3)
C8 C9 C14 C13 -179.1(2)
C10 C9 C14 N1 178.12(19)
C8 C9 C14 N1 -0.5(2)
C12 C13 C14 C9 0.4(3)
C12 C13 C14 N1 -177.8(2)
C7 N1 C14 C9 0.6(2)
S1 N1 C14 C9 175.69(14)
C7 N1 C14 C13 179.0(2)
S1 N1 C14 C13 -5.9(3)
C8 C7 C15 Br1 90.2(3)
N1 C7 C15 Br1 -90.1(2)
C8 C7 C15 Br1A 87.5(3)
N1 C7 C15 Br1A -92.8(3)
C18 O4 C17 O5 2.9(4)
C18 O4 C17 C8 -177.4(2)
C7 C8 C17 O5 2.7(4)
C9 C8 C17 O5 -176.6(2)
C7 C8 C17 O4 -176.9(2)
C9 C8 C17 O4 3.8(3)
C17 O4 C18 C19 171.9(2)
